data_7108678
loop_
_publ_author_name
'Matthias Driess'
'Yun Xiong'
'Shenglai Yao'
'Andreas Berkefeld'
'Shigeyoshi Inoue'

_publ_section_title
;
 Germyliumylidene [ClGe:]+and Germathionium [ClGe=S]+ Supported by
 1,8-bis(Tributylphosphazenyl)naphthalene
;
_journal_coden_Cambridge 0182
_journal_name_full Chem.Commun.
_journal_page_first 12198
_journal_paper_doi 10.1039/c2cc36926e
_journal_volume 48
_journal_year 2012
_chemical_formula_sum 'C38 H68 Cl2 Ge N2 O P2 S'
_chemical_formula_weight 806.43
_chemical_name_systematic
;
?
;
_space_group_IT_number 14
_symmetry_cell_setting monoclinic
_symmetry_space_group_name_Hall '-P 2ybc'
_symmetry_space_group_name_H-M 'P 1 21/c 1'
_atom_sites_solution_hydrogens geom
_atom_sites_solution_primary direct
_atom_sites_solution_secondary difmap
_audit_creation_method
;
CrysAlis RED, Oxford Diffraction Ltd.,
Version 1.171.31.8 (release 12-01-2007 CrysAlis171 .NET)
(compiled Jan 12 2007,17:49:11)
;
_cell_angle_alpha 90.00
_cell_angle_beta 105.550(4)
_cell_angle_gamma 90.00
_cell_formula_units_Z 4
_cell_length_a 11.5878(7)
_cell_length_b 17.8076(10)
_cell_length_c 21.8753(14)
_cell_measurement_reflns_used 6549
_cell_measurement_temperature 150(2)
_cell_measurement_theta_max 32.7137
_cell_measurement_theta_min 3.2723
_cell_volume 4348.8(5)
_computing_cell_refinement
;
CrysAlis RED, Oxford Diffraction Ltd.,
Version 1.171.31.8 (release 12-01-2007 CrysAlis171 .NET)
(compiled Jan 12 2007,17:49:11)
;
_computing_data_collection
;
CrysAlis CCD, Oxford Diffraction Ltd.,
Version 1.171.31.8 (release 12-01-2007 CrysAlis171 .NET)
(compiled Jan 12 2007,17:49:11)
;
_computing_data_reduction
;
CrysAlis RED, Oxford Diffraction Ltd.,
Version 1.171.31.8 (release 12-01-2007 CrysAlis171 .NET)
(compiled Jan 12 2007,17:49:11)
;
_computing_publication_material 'SHELXL-97 (Sheldrick, 1997)'
_computing_structure_refinement 'SHELXL-97 (Sheldrick, 1997)'
_computing_structure_solution 'SHELXS-97 (Sheldrick, 1990)'
_diffrn_ambient_temperature 150(2)
_diffrn_measured_fraction_theta_full 0.996
_diffrn_measured_fraction_theta_max 0.996
_diffrn_measurement_device_type 'Oxford Diffraction Xcalibur S Sapphire'
_diffrn_measurement_method \w
_diffrn_radiation_monochromator graphite
_diffrn_radiation_source 'Enhance (Mo) X-ray Source'
_diffrn_radiation_type MoK\a
_diffrn_radiation_wavelength 0.71073
_diffrn_reflns_av_R_equivalents 0.0655
_diffrn_reflns_av_sigmaI/netI 0.0738
_diffrn_reflns_limit_h_max 13
_diffrn_reflns_limit_h_min -13
_diffrn_reflns_limit_k_max 21
_diffrn_reflns_limit_k_min -20
_diffrn_reflns_limit_l_max 26
_diffrn_reflns_limit_l_min -26
_diffrn_reflns_number 30133
_diffrn_reflns_theta_full 25.00
_diffrn_reflns_theta_max 25.00
_diffrn_reflns_theta_min 3.57
_exptl_absorpt_coefficient_mu 0.979
_exptl_absorpt_correction_T_max 1.00000
_exptl_absorpt_correction_T_min 0.28311
_exptl_absorpt_correction_type multi-scan
_exptl_absorpt_process_details
;
CrysAlisPro, Agilent Technologies,
Version 1.171.35.21 (release 20-01-2012 CrysAlis171 .NET)
(compiled Jan 23 2012,18:06:46)
Empirical absorption correction using spherical harmonics,
implemented in SCALE3 ABSPACK scaling algorithm.
;
_exptl_crystal_colour yellow
_exptl_crystal_density_diffrn 1.232
_exptl_crystal_density_method 'not measured'
_exptl_crystal_description prism
_exptl_crystal_F_000 1720
_exptl_crystal_size_max 0.31
_exptl_crystal_size_mid 0.13
_exptl_crystal_size_min 0.11
_refine_diff_density_max 1.520
_refine_diff_density_min -1.240
_refine_diff_density_rms 0.088
_refine_ls_extinction_method none
_refine_ls_goodness_of_fit_ref 1.044
_refine_ls_hydrogen_treatment constr
_refine_ls_matrix_type full
_refine_ls_number_parameters 430
_refine_ls_number_reflns 7643
_refine_ls_number_restraints 0
_refine_ls_restrained_S_all 1.044
_refine_ls_R_factor_all 0.0830
_refine_ls_R_factor_gt 0.0613
_refine_ls_shift/su_max 0.001
_refine_ls_shift/su_mean 0.000
_refine_ls_structure_factor_coef Fsqd
_refine_ls_weighting_details 'calc w=1/[\s^2^(Fo^2^)+(0.0470P)^2^+10.0305P] where P=(Fo^2^+2Fc^2^)/3'
_refine_ls_weighting_scheme calc
_refine_ls_wR_factor_gt 0.1313
_refine_ls_wR_factor_ref 0.1475
_reflns_number_gt 5951
_reflns_number_total 7643
_reflns_threshold_expression >2sigma(I)
_cod_data_source_file c2cc36926e.txt
_cod_data_source_block global
_cod_original_sg_symbol_H-M P21/c
_cod_database_code 7108678

loop_
_symmetry_equiv_pos_as_xyz
'x, y, z'
'-x, y+1/2, -z+1/2'
'-x, -y, -z'
'x, -y-1/2, z-1/2'

loop_
_atom_site_label
_atom_site_type_symbol
_atom_site_fract_x
_atom_site_fract_y
_atom_site_fract_z
_atom_site_U_iso_or_equiv
_atom_site_adp_type
_atom_site_occupancy
_atom_site_symmetry_multiplicity
_atom_site_calc_flag
_atom_site_refinement_flags
Ge1 Ge 0.25799(4) 0.19631(2) 0.86968(2) 0.02904(15) Uani 1 1 d .
Cl1 Cl 0.20800(10) 0.12528(6) 0.93971(6) 0.0397(3) Uani 1 1 d .
S1 S 0.11391(10) 0.22957(7) 0.79652(6) 0.0407(3) Uani 1 1 d .
P1 P 0.41214(12) 0.12212(8) 0.78343(6) 0.0436(3) Uani 1 1 d .
O1 O 0.0263(11) -0.1715(6) 0.9244(6) 0.228(5) Uani 1 1 d .
N1 N 0.3861(3) 0.14081(19) 0.85318(17) 0.0304(8) Uani 1 1 d .
C1 C 0.4700(4) 0.1128(2) 0.9099(2) 0.0268(9) Uani 1 1 d .
Cl2 Cl 0.48719(10) 0.42404(6) 1.12485(5) 0.0357(3) Uani 1 1 d .
P2 P 0.34829(9) 0.35761(6) 0.92656(5) 0.0256(3) Uani 1 1 d .
N2 N 0.3629(3) 0.26448(18) 0.92457(16) 0.0256(8) Uani 1 1 d .
C2 C 0.5155(4) 0.0418(2) 0.9092(2) 0.0333(10) Uani 1 1 d .
H2 H 0.4841 0.0107 0.8734 0.040 Uiso 1 1 calc R
C3 C 0.6065(4) 0.0137(3) 0.9595(2) 0.0356(11) Uani 1 1 d .
H3 H 0.6402 -0.0344 0.9565 0.043 Uiso 1 1 calc R
C4 C 0.6460(4) 0.0560(3) 1.0127(2) 0.0378(11) Uani 1 1 d .
H4 H 0.7100 0.0381 1.0465 0.045 Uiso 1 1 calc R
C5 C 0.6277(4) 0.1650(3) 1.0768(2) 0.0386(11) Uani 1 1 d .
H6 H 0.6906 0.1455 1.1103 0.046 Uiso 1 1 calc R
C6 C 0.5721(4) 0.2299(3) 1.0855(2) 0.0409(12) Uani 1 1 d .
H7 H 0.5949 0.2550 1.1252 0.049 Uiso 1 1 calc R
C7 C 0.4812(4) 0.2594(2) 1.0356(2) 0.0337(10) Uani 1 1 d .
H8 H 0.4395 0.3029 1.0431 0.040 Uiso 1 1 calc R
C8 C 0.4502(4) 0.2277(2) 0.9762(2) 0.0268(9) Uani 1 1 d .
C9 C 0.5036(4) 0.1574(2) 0.96607(19) 0.0253(9) Uani 1 1 d .
C10 C 0.5928(4) 0.1265(2) 1.0186(2) 0.0301(10) Uani 1 1 d .
C11 C 0.3460(5) 0.0300(3) 0.7496(3) 0.0541(14) Uani 1 1 d .
H11A H 0.3475 0.0273 0.7046 0.065 Uiso 1 1 calc R
H11B H 0.3973 -0.0111 0.7726 0.065 Uiso 1 1 calc R
C12 C 0.2246(6) 0.0174(3) 0.7530(4) 0.075(2) Uani 1 1 d .
H12A H 0.1769 0.0635 0.7392 0.089 Uiso 1 1 calc R
H12B H 0.2252 0.0072 0.7975 0.089 Uiso 1 1 calc R
C13 C 0.1660(7) -0.0476(4) 0.7118(4) 0.083(2) Uani 1 1 d .
H13A H 0.0809 -0.0501 0.7124 0.100 Uiso 1 1 calc R
H13B H 0.1675 -0.0373 0.6676 0.100 Uiso 1 1 calc R
C14 C 0.2199(7) -0.1205(4) 0.7300(4) 0.091(2) Uani 1 1 d .
H14A H 0.2963 -0.1235 0.7189 0.137 Uiso 1 1 calc R
H14B H 0.1659 -0.1599 0.7075 0.137 Uiso 1 1 calc R
H14C H 0.2339 -0.1273 0.7758 0.137 Uiso 1 1 calc R
C15 C 0.5684(4) 0.1173(3) 0.7908(2) 0.0400(11) Uani 1 1 d .
H15A H 0.5975 0.0680 0.8095 0.048 Uiso 1 1 calc R
H15B H 0.5798 0.1185 0.7475 0.048 Uiso 1 1 calc R
C16 C 0.6491(4) 0.1784(3) 0.8303(2) 0.0404(11) Uani 1 1 d .
H16A H 0.6528 0.2217 0.8025 0.049 Uiso 1 1 calc R
H16B H 0.6128 0.1960 0.8638 0.049 Uiso 1 1 calc R
C17 C 0.7733(6) 0.1517(5) 0.8605(4) 0.095(3) Uani 1 1 d .
H17A H 0.7691 0.1095 0.8893 0.114 Uiso 1 1 calc R
H17B H 0.8076 0.1319 0.8269 0.114 Uiso 1 1 calc R
C18 C 0.8560(5) 0.2093(4) 0.8970(3) 0.076(2) Uani 1 1 d .
H18A H 0.8626 0.2509 0.8689 0.114 Uiso 1 1 calc R
H18B H 0.9352 0.1869 0.9147 0.114 Uiso 1 1 calc R
H18C H 0.8249 0.2280 0.9316 0.114 Uiso 1 1 calc R
C19 C 0.3477(5) 0.1877(3) 0.7249(3) 0.0523(14) Uani 1 1 d .
H19A H 0.3524 0.1677 0.6834 0.063 Uiso 1 1 calc R
H19B H 0.2618 0.1926 0.7232 0.063 Uiso 1 1 calc R
C20 C 0.4022(5) 0.2641(3) 0.7332(3) 0.0557(15) Uani 1 1 d .
H20A H 0.4853 0.2612 0.7294 0.067 Uiso 1 1 calc R
H20B H 0.4052 0.2831 0.7761 0.067 Uiso 1 1 calc R
C21 C 0.3287(6) 0.3198(3) 0.6824(4) 0.074(2) Uani 1 1 d .
H21A H 0.3173 0.2974 0.6398 0.089 Uiso 1 1 calc R
H21B H 0.2485 0.3267 0.6896 0.089 Uiso 1 1 calc R
C22 C 0.3862(7) 0.3935(3) 0.6839(4) 0.080(2) Uani 1 1 d .
H22A H 0.4072 0.4131 0.7273 0.120 Uiso 1 1 calc R
H22B H 0.3308 0.4282 0.6558 0.120 Uiso 1 1 calc R
H22C H 0.4589 0.3883 0.6695 0.120 Uiso 1 1 calc R
C23 C 0.2798(4) 0.3924(2) 0.8477(2) 0.0341(10) Uani 1 1 d .
H23A H 0.3407 0.3937 0.8235 0.041 Uiso 1 1 calc R
H23B H 0.2158 0.3573 0.8258 0.041 Uiso 1 1 calc R
C24 C 0.2263(4) 0.4707(2) 0.8475(2) 0.0366(11) Uani 1 1 d .
H24A H 0.1592 0.4682 0.8675 0.044 Uiso 1 1 calc R
H24B H 0.2880 0.5046 0.8735 0.044 Uiso 1 1 calc R
C25 C 0.1810(5) 0.5033(3) 0.7813(3) 0.0510(14) Uani 1 1 d .
H25A H 0.2484 0.5077 0.7617 0.061 Uiso 1 1 calc R
H25B H 0.1206 0.4691 0.7548 0.061 Uiso 1 1 calc R
C26 C 0.1255(6) 0.5799(4) 0.7834(3) 0.081(2) Uani 1 1 d .
H26A H 0.0652 0.5767 0.8073 0.121 Uiso 1 1 calc R
H26B H 0.0875 0.5968 0.7400 0.121 Uiso 1 1 calc R
H26C H 0.1880 0.6157 0.8042 0.121 Uiso 1 1 calc R
C27 C 0.2576(4) 0.3872(2) 0.9769(2) 0.0301(10) Uani 1 1 d .
H27A H 0.3054 0.3833 1.0217 0.036 Uiso 1 1 calc R
H27B H 0.2359 0.4406 0.9681 0.036 Uiso 1 1 calc R
C28 C 0.1426(4) 0.3412(3) 0.9682(3) 0.0429(12) Uani 1 1 d .
H28A H 0.1009 0.3381 0.9224 0.051 Uiso 1 1 calc R
H28B H 0.1637 0.2895 0.9839 0.051 Uiso 1 1 calc R
C29 C 0.0588(4) 0.3753(4) 1.0033(3) 0.0564(15) Uani 1 1 d .
H29A H 0.0357 0.4263 0.9863 0.068 Uiso 1 1 calc R
H29B H -0.0150 0.3446 0.9948 0.068 Uiso 1 1 calc R
C30 C 0.1118(5) 0.3809(4) 1.0745(3) 0.073(2) Uani 1 1 d .
H30A H 0.1315 0.3305 1.0922 0.110 Uiso 1 1 calc R
H30B H 0.0534 0.4042 1.0938 0.110 Uiso 1 1 calc R
H30C H 0.1847 0.4115 1.0835 0.110 Uiso 1 1 calc R
C31 C 0.4913(4) 0.4021(2) 0.9527(2) 0.0289(10) Uani 1 1 d .
H31A H 0.4812 0.4564 0.9432 0.035 Uiso 1 1 calc R
H31B H 0.5205 0.3966 0.9994 0.035 Uiso 1 1 calc R
C32 C 0.5869(4) 0.3712(3) 0.9228(2) 0.0354(11) Uani 1 1 d .
H32A H 0.5897 0.3158 0.9269 0.042 Uiso 1 1 calc R
H32B H 0.5648 0.3838 0.8771 0.042 Uiso 1 1 calc R
C33 C 0.7106(4) 0.4035(3) 0.9545(3) 0.0465(13) Uani 1 1 d .
H33A H 0.7059 0.4590 0.9533 0.056 Uiso 1 1 calc R
H33B H 0.7671 0.3879 0.9301 0.056 Uiso 1 1 calc R
C34 C 0.7595(5) 0.3781(4) 1.0234(3) 0.0704(19) Uani 1 1 d .
H34A H 0.7040 0.3933 1.0479 0.106 Uiso 1 1 calc R
H34B H 0.8378 0.4014 1.0416 0.106 Uiso 1 1 calc R
H34C H 0.7680 0.3233 1.0249 0.106 Uiso 1 1 calc R
C35 C 0.0015(10) -0.0920(7) 0.9455(5) 0.126(3) Uani 1 1 d .
H39A H -0.0786 -0.0886 0.9534 0.151 Uiso 1 1 calc R
H39B H 0.0633 -0.0761 0.9840 0.151 Uiso 1 1 calc R
C36 C 0.0076(7) -0.0466(5) 0.8882(4) 0.096(3) Uani 1 1 d .
H46A H -0.0740 -0.0361 0.8612 0.116 Uiso 1 1 calc R
H46B H 0.0487 0.0018 0.9016 0.116 Uiso 1 1 calc R
C37 C 0.0703(5) -0.0884(4) 0.8557(3) 0.0543(15) Uani 1 1 d .
H35A H 0.0514 -0.0718 0.8109 0.065 Uiso 1 1 calc R
H35B H 0.1574 -0.0826 0.8749 0.065 Uiso 1 1 calc R
C38 C 0.0382(8) -0.1596(8) 0.8588(5) 0.133(4) Uani 1 1 d .
H49A H 0.0998 -0.1936 0.8504 0.159 Uiso 1 1 calc R
H49B H -0.0389 -0.1696 0.8271 0.159 Uiso 1 1 calc R

loop_
_atom_site_aniso_label
_atom_site_aniso_U_11
_atom_site_aniso_U_22
_atom_site_aniso_U_33
_atom_site_aniso_U_23
_atom_site_aniso_U_13
_atom_site_aniso_U_12
Ge1 0.0275(3) 0.0237(2) 0.0312(3) 0.00126(19) -0.00027(19) -0.00285(18)
Cl1 0.0345(6) 0.0334(6) 0.0521(8) 0.0099(5) 0.0133(5) -0.0019(5)
S1 0.0322(6) 0.0386(7) 0.0414(7) 0.0004(5) -0.0076(5) -0.0005(5)
P1 0.0376(7) 0.0665(9) 0.0252(7) 0.0012(6) 0.0058(5) -0.0115(6)
O1 0.277(13) 0.175(9) 0.204(12) 0.026(9) 0.017(10) -0.037(9)
N1 0.033(2) 0.0277(19) 0.027(2) 0.0032(15) 0.0013(16) -0.0009(15)
C1 0.027(2) 0.029(2) 0.025(2) 0.0062(18) 0.0088(18) -0.0019(17)
Cl2 0.0435(6) 0.0376(6) 0.0261(6) -0.0007(5) 0.0094(5) -0.0060(5)
P2 0.0263(6) 0.0224(5) 0.0266(6) 0.0012(4) 0.0044(4) -0.0002(4)
N2 0.0278(19) 0.0236(18) 0.0227(19) 0.0005(14) 0.0020(14) -0.0012(14)
C2 0.040(3) 0.032(2) 0.029(3) 0.0004(19) 0.013(2) 0.000(2)
C3 0.043(3) 0.031(2) 0.035(3) 0.005(2) 0.015(2) 0.010(2)
C4 0.033(3) 0.041(3) 0.039(3) 0.014(2) 0.010(2) 0.010(2)
C5 0.037(3) 0.042(3) 0.030(3) 0.006(2) -0.002(2) 0.004(2)
C6 0.051(3) 0.040(3) 0.025(3) -0.003(2) -0.001(2) 0.000(2)
C7 0.038(3) 0.030(2) 0.030(3) 0.0009(19) 0.004(2) 0.0026(19)
C8 0.025(2) 0.025(2) 0.029(2) 0.0042(18) 0.0059(18) -0.0029(17)
C9 0.026(2) 0.028(2) 0.023(2) 0.0053(17) 0.0078(17) -0.0004(17)
C10 0.030(2) 0.033(2) 0.026(2) 0.0064(19) 0.0056(19) 0.0015(18)
C11 0.073(4) 0.056(3) 0.032(3) -0.009(2) 0.012(3) 0.006(3)
C12 0.089(5) 0.051(4) 0.082(5) -0.021(3) 0.021(4) -0.024(3)
C13 0.093(5) 0.063(4) 0.084(5) -0.026(4) 0.006(4) -0.011(4)
C14 0.125(7) 0.055(4) 0.088(6) -0.019(4) 0.018(5) -0.016(4)
C15 0.046(3) 0.047(3) 0.030(3) 0.000(2) 0.014(2) 0.002(2)
C16 0.036(3) 0.046(3) 0.040(3) 0.003(2) 0.011(2) -0.004(2)
C17 0.050(4) 0.110(6) 0.110(7) -0.052(5) -0.005(4) 0.017(4)
C18 0.044(3) 0.096(5) 0.077(5) -0.001(4) -0.002(3) -0.007(3)
C19 0.045(3) 0.063(4) 0.046(3) 0.001(3) 0.007(2) 0.000(3)
C20 0.044(3) 0.038(3) 0.072(4) -0.004(3) -0.007(3) 0.010(2)
C21 0.064(4) 0.057(4) 0.102(6) 0.022(4) 0.025(4) 0.006(3)
C22 0.108(6) 0.058(4) 0.087(5) 0.025(4) 0.048(5) 0.004(4)
C23 0.040(3) 0.029(2) 0.029(3) 0.0054(19) 0.001(2) 0.0010(19)
C24 0.035(3) 0.030(2) 0.042(3) 0.010(2) 0.005(2) 0.0059(19)
C25 0.052(3) 0.048(3) 0.055(4) 0.022(3) 0.018(3) 0.019(3)
C26 0.089(5) 0.076(5) 0.082(5) 0.042(4) 0.032(4) 0.052(4)
C27 0.027(2) 0.032(2) 0.030(2) -0.0008(19) 0.0057(18) 0.0036(18)
C28 0.028(2) 0.052(3) 0.049(3) -0.010(2) 0.011(2) -0.007(2)
C29 0.030(3) 0.085(4) 0.055(4) -0.020(3) 0.013(2) -0.004(3)
C30 0.047(3) 0.123(6) 0.055(4) -0.024(4) 0.024(3) -0.018(4)
C31 0.029(2) 0.025(2) 0.033(3) -0.0040(18) 0.0100(19) -0.0022(17)
C32 0.033(2) 0.037(3) 0.038(3) -0.009(2) 0.014(2) -0.003(2)
C33 0.032(3) 0.046(3) 0.064(4) -0.014(3) 0.019(2) -0.002(2)
C34 0.035(3) 0.108(5) 0.065(4) -0.019(4) 0.007(3) 0.013(3)
C35 0.135(9) 0.160(10) 0.092(8) 0.005(7) 0.047(6) -0.013(7)
C36 0.087(6) 0.099(6) 0.086(6) 0.011(5) -0.007(5) -0.031(5)
C37 0.051(4) 0.060(4) 0.050(4) -0.003(3) 0.011(3) -0.016(3)
C38 0.056(5) 0.209(13) 0.118(9) -0.056(9) -0.002(5) -0.008(6)

loop_
_atom_type_symbol
_atom_type_description
_atom_type_scat_dispersion_real
_atom_type_scat_dispersion_imag
_atom_type_scat_source
C C 0.0033 0.0016 'International Tables Vol C Tables 4.2.6.8 and 6.1.1.4'
H H 0.0000 0.0000 'International Tables Vol C Tables 4.2.6.8 and 6.1.1.4'
N N 0.0061 0.0033 'International Tables Vol C Tables 4.2.6.8 and 6.1.1.4'
Ge Ge 0.1547 1.8001 'International Tables Vol C Tables 4.2.6.8 and 6.1.1.4'
P P 0.1023 0.0942 'International Tables Vol C Tables 4.2.6.8 and 6.1.1.4'
S S 0.1246 0.1234 'International Tables Vol C Tables 4.2.6.8 and 6.1.1.4'
Cl Cl 0.1484 0.1585 'International Tables Vol C Tables 4.2.6.8 and 6.1.1.4'
O O 0.0106 0.0060 'International Tables Vol C Tables 4.2.6.8 and 6.1.1.4'

loop_
_geom_angle_atom_site_label_1
_geom_angle_atom_site_label_2
_geom_angle_atom_site_label_3
_geom_angle
N1 Ge1 N2 93.01(15)
N1 Ge1 S1 120.88(12)
N2 Ge1 S1 123.61(11)
N1 Ge1 Cl1 101.56(11)
N2 Ge1 Cl1 99.91(11)
S1 Ge1 Cl1 113.50(5)
N1 P1 C19 113.0(2)
N1 P1 C15 110.9(2)
C19 P1 C15 108.9(3)
N1 P1 C11 112.4(2)
C19 P1 C11 104.3(3)
C15 P1 C11 107.0(3)
C38 O1 C35 103.3(9)
C1 N1 P1 118.2(3)
C1 N1 Ge1 113.4(3)
P1 N1 Ge1 128.4(2)
C2 C1 C9 120.3(4)
C2 C1 N1 118.8(4)
C9 C1 N1 120.9(4)
N2 P2 C31 110.91(18)
N2 P2 C27 112.82(19)
C31 P2 C27 108.6(2)
N2 P2 C23 109.76(19)
C31 P2 C23 106.7(2)
C27 P2 C23 107.8(2)
C8 N2 P2 118.8(3)
C8 N2 Ge1 113.4(2)
P2 N2 Ge1 126.83(19)
C1 C2 C3 122.3(4)
C4 C3 C2 119.1(4)
C3 C4 C10 120.8(4)
C6 C5 C10 120.5(4)
C5 C6 C7 119.7(4)
C8 C7 C6 122.3(4)
C7 C8 C9 119.3(4)
C7 C8 N2 120.0(4)
C9 C8 N2 120.7(4)
C1 C9 C10 116.6(4)
C1 C9 C8 126.0(4)
C10 C9 C8 117.2(4)
C5 C10 C4 119.0(4)
C5 C10 C9 120.6(4)
C4 C10 C9 120.3(4)
C12 C11 P1 114.5(4)
C11 C12 C13 112.1(6)
C14 C13 C12 115.5(6)
C16 C15 P1 117.9(3)
C17 C16 C15 113.1(5)
C18 C17 C16 115.2(6)
C20 C19 P1 116.0(4)
C19 C20 C21 111.2(5)
C22 C21 C20 113.3(6)
C24 C23 P2 113.0(3)
C25 C24 C23 112.9(4)
C26 C25 C24 111.0(5)
C28 C27 P2 113.6(3)
C29 C28 C27 112.1(4)
C30 C29 C28 114.1(5)
C32 C31 P2 114.8(3)
C33 C32 C31 111.7(4)
C32 C33 C34 113.0(5)
C36 C35 O1 101.0(8)
C37 C36 C35 106.9(8)
C38 C37 C36 107.4(7)
C37 C38 O1 106.6(8)

loop_
_geom_bond_atom_site_label_1
_geom_bond_atom_site_label_2
_geom_bond_distance
Ge1 N1 1.897(4)
Ge1 N2 1.900(3)
Ge1 S1 2.0658(12)
Ge1 Cl1 2.1812(12)
P1 N1 1.666(4)
P1 C19 1.746(6)
P1 C15 1.776(5)
P1 C11 1.877(6)
O1 C38 1.493(14)
O1 C35 1.540(14)
N1 C1 1.444(5)
C1 C2 1.372(6)
C1 C9 1.427(6)
P2 N2 1.669(3)
P2 C31 1.787(4)
P2 C27 1.793(4)
P2 C23 1.805(4)
N2 C8 1.455(5)
C2 C3 1.396(6)
C3 C4 1.359(7)
C4 C10 1.420(6)
C5 C6 1.361(7)
C5 C10 1.407(6)
C6 C7 1.401(6)
C7 C8 1.373(6)
C8 C9 1.439(6)
C9 C10 1.433(6)
C11 C12 1.445(8)
C12 C13 1.512(8)
C13 C14 1.448(9)
C15 C16 1.540(7)
C16 C17 1.491(8)
C17 C18 1.482(9)
C19 C20 1.490(7)
C20 C21 1.559(8)
C21 C22 1.468(8)
C23 C24 1.524(6)
C24 C25 1.517(7)
C25 C26 1.513(7)
C27 C28 1.531(6)
C28 C29 1.517(7)
C29 C30 1.516(8)
C31 C32 1.531(6)
C32 C33 1.528(6)
C33 C34 1.529(8)
C35 C36 1.509(12)
C36 C37 1.366(10)
C37 C38 1.327(13)
